data_1573640
_journal_paper_doi 10.1039/D4DT03036B
_chemical_formula_moiety 'C15 H22 Au O P'
_chemical_formula_sum 'C15 H22 Au O P'
_chemical_formula_weight 446.26
_space_group_crystal_system orthorhombic
_space_group_IT_number 61
_space_group_name_Hall '-P 2ac 2ab'
_space_group_name_H-M_alt 'P b c a'
_atom_sites_solution_hydrogens geom
_atom_sites_solution_primary direct
_audit_creation_date 2023-05-15
_audit_creation_method
;
Olex2 1.5
(compiled 2023.03.06 svn.rbb2c1857 for OlexSys, GUI svn.r6748)
;
_audit_update_record
;
2024-07-24 deposited with the CCDC.	2025-01-09 downloaded from the CCDC.
;
_cell_angle_alpha 90
_cell_angle_beta 90
_cell_angle_gamma 90
_cell_formula_units_Z 8
_cell_length_a 16.7442(3)
_cell_length_b 9.80349(10)
_cell_length_c 16.1545(6)
_cell_measurement_reflns_used 3624
_cell_measurement_temperature 293(2)
_cell_measurement_theta_max 21.3370
_cell_measurement_theta_min 1.8450
_cell_volume 2651.79(11)
_computing_cell_refinement 'CrysAlisPro 1.171.42.49 (Rigaku OD, 2022)'
_computing_data_collection 'CrysAlisPro 1.171.42.49 (Rigaku OD, 2022)'
_computing_data_reduction 'CrysAlisPro 1.171.42.49 (Rigaku OD, 2022)'
_computing_molecular_graphics 'Olex2 1.5 (Dolomanov et al., 2009)'
_computing_publication_material 'Olex2 1.5 (Dolomanov et al., 2009)'
_computing_structure_refinement 'SHELXL 2018/3 (Sheldrick, 2015)'
_computing_structure_solution 'SHELXS  (Sheldrick, 2008)'
_diffrn_ambient_environment 'Diamond Anvil Cell filled with Daphne-7575'
_diffrn_ambient_pressure 2660000
_diffrn_ambient_temperature 293(2)
_diffrn_crystal_treatment 'pressurized rapidly in Daphne-7575 as a hydrostatic medium'
_diffrn_detector 'Hybrid Pixel Array Detector'
_diffrn_detector_area_resol_mean 13.3333
_diffrn_measured_fraction_theta_full 0.608
_diffrn_measured_fraction_theta_max 0.389
_diffrn_measurement_details
;
List of Runs (angles in degrees, time in seconds):

  # Type    Start    End  Width  t~exp~   \w     \q     \k     \f   Frames
#--------------------------------------------------------------------------
  1  \w    -39.00  39.00   0.50    1.00    --    0.00   0.00   0.00  156
;
_diffrn_measurement_device 'abstract diffractometer'
_diffrn_measurement_device_type 'esperanto-CrysAlisPro-abstract goniometer imported esperanto images'
_diffrn_measurement_method '\w scans'
_diffrn_measurement_specimen_support 'Diamond Anvil Cell, effective opening angle 38 deg.'
_diffrn_orient_matrix_type 'CrysAlisPro convention (1999,Acta A55,543-557)'
_diffrn_orient_matrix_UB_11 0.0115550991
_diffrn_orient_matrix_UB_12 0.0032596288
_diffrn_orient_matrix_UB_13 0.0223021709
_diffrn_orient_matrix_UB_21 -0.0007980488
_diffrn_orient_matrix_UB_22 -0.0415566831
_diffrn_orient_matrix_UB_23 0.0026756889
_diffrn_orient_matrix_UB_31 0.0215645004
_diffrn_orient_matrix_UB_32 -0.0032785993
_diffrn_orient_matrix_UB_33 -0.0118438908
_diffrn_radiation_monochromator synchrotron
_diffrn_radiation_probe x-ray
_diffrn_radiation_type synchrotron
_diffrn_radiation_wavelength 0.410
_diffrn_reflns_av_R_equivalents 0.0474
_diffrn_reflns_av_unetI/netI 0.0917
_diffrn_reflns_Laue_measured_fraction_full 0.608
_diffrn_reflns_Laue_measured_fraction_max 0.389
_diffrn_reflns_limit_h_max 23
_diffrn_reflns_limit_h_min -20
_diffrn_reflns_limit_k_max 14
_diffrn_reflns_limit_k_min -13
_diffrn_reflns_limit_l_max 18
_diffrn_reflns_limit_l_min -13
_diffrn_reflns_number 9105
_diffrn_reflns_point_group_measured_fraction_full 0.608
_diffrn_reflns_point_group_measured_fraction_max 0.389
_diffrn_reflns_theta_full 14.241
_diffrn_reflns_theta_max 21.734
_diffrn_reflns_theta_min 1.567
_diffrn_source synchrotron
_exptl_absorpt_coefficient_mu 2.725
_exptl_absorpt_correction_T_max 1.00000
_exptl_absorpt_correction_T_min 0.17556
_exptl_absorpt_correction_type multi-scan
_exptl_absorpt_process_details
;
CrysAlisPro 1.171.42.49 (Rigaku Oxford Diffraction, 2022)
Empirical absorption correction using spherical harmonics,
implemented in SCALE3 ABSPACK scaling algorithm.
;
_exptl_crystal_colour colourless
_exptl_crystal_colour_primary colourless
_exptl_crystal_density_diffrn 2.236
_exptl_crystal_description needle
_exptl_crystal_F_000 1712
_exptl_crystal_preparation 'Mounted in a Diamond-Anvil Cell using Daphne-7575 as pressure medium.,Luminescent'
_exptl_crystal_pressure_history 'Pressurized to 2.66 GPa and left to stabilize over ? hours.'
_exptl_crystal_recrystallization_method 'Re-crystallisation from solvent: n-pentane/dichloromethane'
_exptl_crystal_size_max 0.0025
_exptl_crystal_size_mid 0.002
_exptl_crystal_size_min 0.0015
_refine_diff_density_max 2.831
_refine_diff_density_min -2.362
_refine_diff_density_rms 0.215
_refine_ls_extinction_method none
_refine_ls_goodness_of_fit_ref 1.130
_refine_ls_hydrogen_treatment constr
_refine_ls_matrix_type full
_refine_ls_number_parameters 167
_refine_ls_number_reflns 3181
_refine_ls_number_restraints 0
_refine_ls_restrained_S_all 1.130
_refine_ls_R_factor_all 0.0540
_refine_ls_R_factor_gt 0.0466
_refine_ls_shift/su_max 0.001
_refine_ls_shift/su_mean 0.000
_refine_ls_structure_factor_coef Fsqd
_refine_ls_weighting_details 'w=1/[\s^2^(Fo^2^)+(0.0233P)^2^] where P=(Fo^2^+2Fc^2^)/3'
_refine_ls_weighting_scheme calc
_refine_ls_wR_factor_gt 0.1193
_refine_ls_wR_factor_ref 0.1256
_reflns_Friedel_coverage 0.000
_reflns_number_gt 2525
_reflns_number_total 3181
_reflns_threshold_expression 'I > 2\s(I)'
_cod_data_source_file d4dt03036b3.cif
_cod_data_source_block 0015_2p66GPa
_cod_database_code 1573640
_shelx_shelxl_version_number 2018/3
_chemical_oxdiff_formula 'C15 H22 O P Au'
_shelx_space_group_comment
;
The symmetry employed for this shelxl refinement is uniquely defined
by the following loop, which should always be used as a source of
symmetry information in preference to the above space-group names.
They are only intended as comments.
;
_diffrn_orient_matrix_axis[1] matrixX
_diffrn_orient_matrix_axis[2] matrixY
_diffrn_orient_matrix_axis[3] matrixZ
_olex2_refinement_description
;
1. Fixed Uiso
 At 1.2 times of:
  All C(H) groups, All C(H,H) groups
 At 1.5 times of:
  All C(H,H,H) groups
2.a Secondary CH2 refined with riding coordinates:
 C10(H10A,H10B), C12(H12A,H12B), C14(H14A,H14B)
2.b Aromatic/amide H refined with riding coordinates:
 C8(H8), C7(H7), C4(H4), C5(H5)
2.c Idealised Me refined as rotating group:
 C15(H15A,H15B,H15C), C13(H13A,H13B,H13C), C9(H9A,H9B,H9C), C11(H11A,H11B,H11C)
;
_olex2_submission_special_instructions 'No special instructions were received'
_oxdiff_exptl_absorpt_empirical_details
;
Empirical correction (ABSPACK) includes:
- Absorption correction using spherical harmonics
- Frame scaling
- Detector area scaling
;
_oxdiff_exptl_absorpt_empirical_full_max 5.628
_oxdiff_exptl_absorpt_empirical_full_min 0.677

loop_
_space_group_symop_operation_xyz
'x, y, z'
'-x+1/2, -y, z+1/2'
'x+1/2, -y+1/2, -z'
'-x, y+1/2, -z+1/2'
'-x, -y, -z'
'x-1/2, y, -z-1/2'
'-x-1/2, y-1/2, z'
'x, -y-1/2, z-1/2'

loop_
_atom_site_label
_atom_site_type_symbol
_atom_site_fract_x
_atom_site_fract_y
_atom_site_fract_z
_atom_site_U_iso_or_equiv
_atom_site_adp_type
_atom_site_occupancy
_atom_site_site_symmetry_order
_atom_site_calc_flag
_atom_site_refinement_flags_posn
_atom_site_refinement_flags_adp
_atom_site_refinement_flags_occupancy
_atom_site_disorder_assembly
_atom_site_disorder_group
Au1 Au 0.38405(2) 0.87486(2) 0.34428(2) 0.02762(13) Uani 1 1 d . . . . .
P1 P 0.37692(6) 1.06834(8) 0.26723(11) 0.0254(4) Uani 1 1 d . . . . .
O1 O 0.3361(2) 0.0585(2) 0.5558(3) 0.0390(14) Uani 1 1 d . . . . .
C6 C 0.3542(3) 0.1802(3) 0.5201(4) 0.0259(13) Uani 1 1 d . . . . .
C3 C 0.3765(3) 0.4383(3) 0.4522(4) 0.0277(14) Uani 1 1 d . . . . .
C10 C 0.3906(3) 1.0265(4) 0.1602(4) 0.034(2) Uani 1 1 d . . . . .
H10A H 0.361602 1.092281 0.126955 0.040 Uiso 1 1 calc R U . . .
H10B H 0.446798 1.035386 0.146842 0.040 Uiso 1 1 calc R U . . .
C8 C 0.4410(3) 0.3586(3) 0.4753(4) 0.0252(14) Uani 1 1 d . . . . .
H8 H 0.492535 0.391785 0.468043 0.030 Uiso 1 1 calc R U . . .
C2 C 0.3882(2) 0.5745(5) 0.4187(5) 0.0315(17) Uani 1 1 d . . . . .
C12 C 0.2814(3) 1.1568(3) 0.2713(5) 0.0351(17) Uani 1 1 d . . . . .
H12A H 0.269861 1.182675 0.327964 0.042 Uiso 1 1 calc R U . . .
H12B H 0.284302 1.239302 0.238296 0.042 Uiso 1 1 calc R U . . .
C7 C 0.4299(3) 0.2301(3) 0.5091(4) 0.0313(15) Uani 1 1 d . . . . .
H7 H 0.473807 0.177757 0.524393 0.038 Uiso 1 1 calc R U . . .
C15 C 0.4377(3) 1.3314(3) 0.2472(5) 0.041(2) Uani 1 1 d . . . . .
H15A H 0.433819 1.319419 0.188345 0.062 Uiso 1 1 calc R U . . .
H15B H 0.480537 1.393085 0.259576 0.062 Uiso 1 1 calc R U . . .
H15C H 0.388413 1.368086 0.267906 0.062 Uiso 1 1 calc R U . . .
C14 C 0.4538(3) 1.1943(3) 0.2880(4) 0.0314(15) Uani 1 1 d . . . . .
H14A H 0.458071 1.207441 0.347334 0.038 Uiso 1 1 calc R U . . .
H14B H 0.504704 1.159693 0.268386 0.038 Uiso 1 1 calc R U . . .
C4 C 0.2999(3) 0.3859(3) 0.4602(5) 0.0304(16) Uani 1 1 d . . . . .
H4 H 0.256453 0.437294 0.442445 0.036 Uiso 1 1 calc R U . . .
C1 C 0.3912(2) 0.6913(4) 0.3969(5) 0.0315(16) Uani 1 1 d . . . . .
C13 C 0.2156(3) 1.0677(4) 0.2391(6) 0.045(2) Uani 1 1 d . . . . .
H13A H 0.228922 1.036224 0.184599 0.068 Uiso 1 1 calc R U . . .
H13B H 0.166754 1.118925 0.237004 0.068 Uiso 1 1 calc R U . . .
H13C H 0.208841 0.990761 0.275279 0.068 Uiso 1 1 calc R U . . .
C5 C 0.2875(3) 0.2586(4) 0.4940(5) 0.0347(17) Uani 1 1 d . . . . .
H5 H 0.235933 0.224477 0.499738 0.042 Uiso 1 1 calc R U . . .
C9 C 0.4001(3) -0.0374(4) 0.5626(5) 0.042(2) Uani 1 1 d . . . . .
H9A H 0.422717 -0.053394 0.508903 0.063 Uiso 1 1 calc R U . . .
H9B H 0.380081 -0.121648 0.584723 0.063 Uiso 1 1 calc R U . . .
H9C H 0.440395 -0.001582 0.598864 0.063 Uiso 1 1 calc R U . . .
C11 C 0.3630(4) 0.8831(3) 0.1360(5) 0.0307(14) Uani 1 1 d . . . . .
H11A H 0.377604 0.865290 0.079598 0.046 Uiso 1 1 calc R U . . .
H11B H 0.306073 0.876878 0.141814 0.046 Uiso 1 1 calc R U . . .
H11C H 0.388085 0.817265 0.171521 0.046 Uiso 1 1 calc R U . . .

loop_
_atom_site_aniso_label
_atom_site_aniso_U_11
_atom_site_aniso_U_22
_atom_site_aniso_U_33
_atom_site_aniso_U_23
_atom_site_aniso_U_13
_atom_site_aniso_U_12
Au1 0.03347(18) 0.02464(12) 0.0248(4) 0.00528(5) -0.00052(6) -0.00156(4)
P1 0.0307(6) 0.0198(4) 0.0256(13) 0.0008(4) 0.0004(4) 0.0002(3)
O1 0.043(2) 0.0265(11) 0.048(5) 0.0102(14) -0.0013(18) -0.0023(10)
C6 0.032(2) 0.0240(14) 0.021(5) 0.0004(16) -0.0011(17) -0.0021(11)
C3 0.036(2) 0.0238(14) 0.023(5) 0.0019(17) -0.0012(18) -0.0002(11)
C10 0.034(3) 0.0240(16) 0.043(7) -0.0007(17) 0.0005(18) -0.0007(12)
C8 0.025(2) 0.0291(14) 0.022(5) 0.0015(16) 0.0008(17) -0.0016(11)
C2 0.032(3) 0.0305(18) 0.032(6) 0.003(2) -0.0034(18) -0.0015(12)
C12 0.034(2) 0.0302(14) 0.041(6) -0.004(2) 0.000(2) 0.0038(14)
C7 0.033(2) 0.0242(15) 0.036(6) 0.0008(17) -0.0014(19) 0.0050(12)
C15 0.033(3) 0.0271(14) 0.063(7) 0.003(2) 0.001(2) -0.0055(14)
C14 0.039(2) 0.0292(14) 0.026(6) -0.0019(18) -0.006(2) -0.0033(13)
C4 0.030(3) 0.0316(16) 0.029(6) 0.0063(17) -0.0078(19) 0.0012(11)
C1 0.034(2) 0.0289(17) 0.032(6) 0.0052(19) -0.006(2) -0.0020(12)
C13 0.036(3) 0.0427(18) 0.057(8) -0.018(3) -0.002(2) 0.0006(17)
C5 0.030(2) 0.0316(15) 0.042(6) 0.0055(19) -0.002(2) -0.0055(12)
C9 0.057(3) 0.0235(16) 0.045(7) 0.000(2) 0.001(3) 0.0050(15)
C11 0.028(3) 0.0303(18) 0.034(6) -0.0061(18) 0.003(3) -0.0018(12)

loop_
_atom_type_symbol
_atom_type_description
_atom_type_scat_dispersion_real
_atom_type_scat_dispersion_imag
_atom_type_scat_source
C C -0.0001 0.0005 'International Tables Vol C Tables 4.2.6.8 and 6.1.1.4'
H H 0.0000 0.0000 'International Tables Vol C Tables 4.2.6.8 and 6.1.1.4'
O O 0.0016 0.0018 'International Tables Vol C Tables 4.2.6.8 and 6.1.1.4'
P P 0.0342 0.0304 'International Tables Vol C Tables 4.2.6.8 and 6.1.1.4'
Au Au -0.4672 3.5799 'International Tables Vol C Tables 4.2.6.8 and 6.1.1.4'

loop_
_axis.id
_axis.type
_axis.equipment
_axis.parity
_axis.depends_on
_axis.zero
_axis.vector[1]
_axis.vector[2]
_axis.vector[3]
source . source . . . 1.00000000 0.00000000 0.00000000
omega rotation goniometer -1 . -0.00106000 0.00000000 0.00000000 1.00000000
kappa rotation goniometer -1 omega 0.00000000 -0.76604444 0.00000000 0.64278761
phi rotation goniometer -1 kappa . 0.00000000 0.00000000 1.00000000
theta rotation goniometer -1 . 0.00200000 0.00000000 0.00000000 1.00000000
matrixX general general . phi . 1.00000000 0.00000000 0.00000000
matrixY general general . phi . 0.00000000 1.00000000 0.00000000
matrixZ general general . phi . 0.00000000 0.00000000 1.00000000
dacX translation general . phi . 0.00000000 1.00000000 0.00000000
dacY translation general . phi . -1.00000000 0.00000000 0.00000000
dacZ translation general . phi . 0.00000000 0.00000000 1.00000000

loop_
_geom_angle_atom_site_label_1
_geom_angle_atom_site_label_2
_geom_angle_atom_site_label_3
_geom_angle
_geom_angle_site_symmetry_1
_geom_angle_site_symmetry_3
_geom_angle_publ_flag
C1 Au1 P1 172.0(2) . . ?
C10 P1 Au1 109.30(14) . . ?
C10 P1 C12 104.8(3) . . ?
C10 P1 C14 104.1(3) . . ?
C12 P1 Au1 115.09(19) . . ?
C14 P1 Au1 115.43(19) . . ?
C14 P1 C12 107.03(19) . . ?
C6 O1 C9 116.4(4) . . ?
O1 C6 C7 125.0(4) . . ?
O1 C6 C5 115.3(4) . . ?
C7 C6 C5 119.7(4) . . ?
C8 C3 C2 120.9(4) . . ?
C8 C3 C4 119.2(4) . . ?
C4 C3 C2 119.9(4) . . ?
P1 C10 H10A 108.6 . . ?
P1 C10 H10B 108.6 . . ?
H10A C10 H10B 107.6 . . ?
C11 C10 P1 114.8(5) . . ?
C11 C10 H10A 108.6 . . ?
C11 C10 H10B 108.6 . . ?
C3 C8 H8 119.5 . . ?
C3 C8 C7 121.0(4) . . ?
C7 C8 H8 119.5 . . ?
C1 C2 C3 172.6(6) . . ?
P1 C12 H12A 109.5 . . ?
P1 C12 H12B 109.5 . . ?
H12A C12 H12B 108.1 . . ?
C13 C12 P1 110.9(3) . . ?
C13 C12 H12A 109.5 . . ?
C13 C12 H12B 109.5 . . ?
C6 C7 C8 120.0(4) . . ?
C6 C7 H7 120.0 . . ?
C8 C7 H7 120.0 . . ?
H15A C15 H15B 109.5 . . ?
H15A C15 H15C 109.5 . . ?
H15B C15 H15C 109.5 . . ?
C14 C15 H15A 109.5 . . ?
C14 C15 H15B 109.5 . . ?
C14 C15 H15C 109.5 . . ?
P1 C14 H14A 108.9 . . ?
P1 C14 H14B 108.9 . . ?
C15 C14 P1 113.2(4) . . ?
C15 C14 H14A 108.9 . . ?
C15 C14 H14B 108.9 . . ?
H14A C14 H14B 107.7 . . ?
C3 C4 H4 119.6 . . ?
C5 C4 C3 120.8(4) . . ?
C5 C4 H4 119.6 . . ?
C2 C1 Au1 169.9(5) . . ?
C12 C13 H13A 109.5 . . ?
C12 C13 H13B 109.5 . . ?
C12 C13 H13C 109.5 . . ?
H13A C13 H13B 109.5 . . ?
H13A C13 H13C 109.5 . . ?
H13B C13 H13C 109.5 . . ?
C6 C5 H5 120.4 . . ?
C4 C5 C6 119.3(4) . . ?
C4 C5 H5 120.4 . . ?
O1 C9 H9A 109.5 . . ?
O1 C9 H9B 109.5 . . ?
O1 C9 H9C 109.5 . . ?
H9A C9 H9B 109.5 . . ?
H9A C9 H9C 109.5 . . ?
H9B C9 H9C 109.5 . . ?
C10 C11 H11A 109.5 . . ?
C10 C11 H11B 109.5 . . ?
C10 C11 H11C 109.5 . . ?
H11A C11 H11B 109.5 . . ?
H11A C11 H11C 109.5 . . ?
H11B C11 H11C 109.5 . . ?

loop_
_geom_bond_atom_site_label_1
_geom_bond_atom_site_label_2
_geom_bond_distance
_geom_bond_site_symmetry_2
_geom_bond_publ_flag
Au1 P1 2.2719(12) . ?
Au1 C1 1.994(5) . ?
P1 C10 1.791(7) . ?
P1 C12 1.821(4) . ?
P1 C14 1.816(4) . ?
O1 C6 1.359(5) . ?
O1 C9 1.429(5) . ?
C6 C7 1.371(6) . ?
C6 C5 1.420(6) . ?
C3 C8 1.385(6) . ?
C3 C2 1.454(7) . ?
C3 C4 1.387(6) . ?
C10 H10A 0.9700 . ?
C10 H10B 0.9700 . ?
C10 C11 1.530(6) . ?
C8 H8 0.9300 . ?
C8 C7 1.385(6) . ?
C2 C1 1.199(7) . ?
C12 H12A 0.9700 . ?
C12 H12B 0.9700 . ?
C12 C13 1.499(7) . ?
C7 H7 0.9300 . ?
C15 H15A 0.9600 . ?
C15 H15B 0.9600 . ?
C15 H15C 0.9600 . ?
C15 C14 1.520(6) . ?
C14 H14A 0.9700 . ?
C14 H14B 0.9700 . ?
C4 H4 0.9300 . ?
C4 C5 1.378(6) . ?
C13 H13A 0.9600 . ?
C13 H13B 0.9600 . ?
C13 H13C 0.9600 . ?
C5 H5 0.9300 . ?
C9 H9A 0.9600 . ?
C9 H9B 0.9600 . ?
C9 H9C 0.9600 . ?
C11 H11A 0.9600 . ?
C11 H11B 0.9600 . ?
C11 H11C 0.9600 . ?

loop_
_geom_torsion_atom_site_label_1
_geom_torsion_atom_site_label_2
_geom_torsion_atom_site_label_3
_geom_torsion_atom_site_label_4
_geom_torsion
_geom_torsion_site_symmetry_1
_geom_torsion_site_symmetry_2
_geom_torsion_site_symmetry_3
_geom_torsion_site_symmetry_4
_geom_torsion_publ_flag
Au1 P1 C10 C11 29.0(4) . . . . ?
Au1 P1 C12 C13 -61.1(6) . . . . ?
Au1 P1 C14 C15 -169.1(4) . . . . ?
O1 C6 C7 C8 -177.0(6) . . . . ?
O1 C6 C5 C4 177.4(6) . . . . ?
C3 C8 C7 C6 0.1(10) . . . . ?
C3 C4 C5 C6 -0.7(10) . . . . ?
C10 P1 C12 C13 59.0(6) . . . . ?
C10 P1 C14 C15 71.1(5) . . . . ?
C8 C3 C4 C5 2.9(11) . . . . ?
C2 C3 C8 C7 178.5(6) . . . . ?
C2 C3 C4 C5 -178.1(7) . . . . ?
C12 P1 C10 C11 -94.9(4) . . . . ?
C12 P1 C14 C15 -39.6(6) . . . . ?
C7 C6 C5 C4 -1.9(9) . . . . ?
C14 P1 C10 C11 152.9(4) . . . . ?
C14 P1 C12 C13 169.2(5) . . . . ?
C4 C3 C8 C7 -2.6(10) . . . . ?
C5 C6 C7 C8 2.2(9) . . . . ?
C9 O1 C6 C7 -16.7(9) . . . . ?
C9 O1 C6 C5 164.0(6) . . . . ?
